data_7037686
loop_
_publ_author_name
'Gao, Jianhua'
'Sha, Xunshan'
'Song, Limei'
'Zhao, Pan'
'Liu, Xi'

_publ_section_title
;
 The synthesis, structure and properties of a new lithium-rich
 manganese(ii) phosphate Li5CsMn(P2O7)2: a congruently melting compound
 with a 'lithium hamburger' structure.
;
_journal_issue 6
_journal_name_full 'Dalton transactions (Cambridge, England : 2003)'
_journal_page_first 2584
_journal_page_last 2590
_journal_paper_doi 10.1039/c5dt04427h
_journal_volume 45
_journal_year 2016
_chemical_formula_sum 'Cs Li5 Mn O14 P4'
_chemical_formula_weight 570.43
_chemical_melting_point 969
_chemical_name_systematic
; 
 ? 
;
_space_group_IT_number 60
_symmetry_cell_setting orthorhombic
_symmetry_space_group_name_Hall '-P 2n 2ab'
_symmetry_space_group_name_H-M 'P b c n'
_atom_sites_solution_hydrogens none
_atom_sites_solution_primary direct
_atom_sites_solution_secondary difmap
_audit_creation_method SHELXL-97
_audit_update_record
;
2015-11-09 deposited with the CCDC.
2015-12-16 downloaded from the CCDC.
;
_cell_angle_alpha 90.00
_cell_angle_beta 90.00
_cell_angle_gamma 90.00
_cell_formula_units_Z 4
_cell_length_a 5.1023(10)
_cell_length_b 19.717(4)
_cell_length_c 12.557(3)
_cell_measurement_temperature 293(2)
_cell_volume 1263.3(5)
_computing_structure_refinement 'SHELXL-97 (Sheldrick, 1997)'
_computing_structure_solution 'SHELXS-97 (Sheldrick, 1990)'
_diffrn_ambient_temperature 293(2)
_diffrn_measured_fraction_theta_full 0.998
_diffrn_measured_fraction_theta_max 0.998
_diffrn_measurement_device_type 'Rigaku AFC8'
_diffrn_radiation_monochromator graphite
_diffrn_radiation_source 'fine-focus sealed tube'
_diffrn_radiation_type MoK\a
_diffrn_radiation_wavelength 0.71073
_diffrn_reflns_av_R_equivalents 0.0734
_diffrn_reflns_av_sigmaI/netI 0.0334
_diffrn_reflns_limit_h_max 6
_diffrn_reflns_limit_h_min -5
_diffrn_reflns_limit_k_max 24
_diffrn_reflns_limit_k_min -24
_diffrn_reflns_limit_l_max 15
_diffrn_reflns_limit_l_min -15
_diffrn_reflns_number 10410
_diffrn_reflns_theta_full 26.38
_diffrn_reflns_theta_max 26.38
_diffrn_reflns_theta_min 2.07
_exptl_absorpt_coefficient_mu 4.467
_exptl_absorpt_correction_T_max 0.512
_exptl_absorpt_correction_T_min 0.426
_exptl_absorpt_correction_type empirical
_exptl_crystal_colour colorless
_exptl_crystal_density_diffrn 2.999
_exptl_crystal_density_method 'not measured'
_exptl_crystal_description block
_exptl_crystal_F_000 1068
_exptl_crystal_size_max 0.2
_exptl_crystal_size_mid 0.18
_exptl_crystal_size_min 0.15
_refine_diff_density_max 1.433
_refine_diff_density_min -2.317
_refine_diff_density_rms 0.369
_refine_ls_extinction_coef 0.0334(17)
_refine_ls_extinction_expression Fc^*^=kFc[1+0.001xFc^2^\l^3^/sin(2\q)]^-1/4^
_refine_ls_extinction_method SHELXL
_refine_ls_goodness_of_fit_ref 1.118
_refine_ls_hydrogen_treatment none
_refine_ls_matrix_type full
_refine_ls_number_parameters 118
_refine_ls_number_reflns 1297
_refine_ls_number_restraints 6
_refine_ls_restrained_S_all 1.115
_refine_ls_R_factor_all 0.0412
_refine_ls_R_factor_gt 0.0402
_refine_ls_shift/su_max 0.000
_refine_ls_shift/su_mean 0.000
_refine_ls_structure_factor_coef Fsqd
_refine_ls_weighting_details 'calc w=1/[\s^2^(Fo^2^)+(0.0627P)^2^+3.1218P] where P=(Fo^2^+2Fc^2^)/3'
_refine_ls_weighting_scheme calc
_refine_ls_wR_factor_gt 0.1059
_refine_ls_wR_factor_ref 0.1065
_reflns_number_gt 1249
_reflns_number_total 1299
_reflns_threshold_expression >2sigma(I)
_cod_data_source_file c5dt04427h1.cif
_cod_data_source_block lcmpo
_cod_depositor_comments 'Adding full bibliography for 7037686.cif.'
_cod_original_cell_volume 1263.2(4)
_cod_original_sg_symbol_H-M Pbcn
_cod_database_code 7037686

loop_
_symmetry_equiv_pos_as_xyz
'x, y, z'
'-x+1/2, -y+1/2, z+1/2'
'-x, y, -z+1/2'
'x+1/2, -y+1/2, -z'
'-x, -y, -z'
'x-1/2, y-1/2, -z-1/2'
'x, -y, z-1/2'
'-x-1/2, y-1/2, z'

loop_
_atom_site_label
_atom_site_type_symbol
_atom_site_fract_x
_atom_site_fract_y
_atom_site_fract_z
_atom_site_U_iso_or_equiv
_atom_site_adp_type
_atom_site_occupancy
_atom_site_symmetry_multiplicity
_atom_site_calc_flag
_atom_site_refinement_flags
Cs Cs 0.0000 0.19311(2) 0.7500 0.0399(3) Uani 1 2 d S
Mn Mn 0.0000 -0.02531(4) 0.7500 0.0132(3) Uani 1 2 d S
P1 P 0.48268(14) 0.05498(4) 0.63541(6) 0.0112(3) Uani 1 1 d .
P2 P 0.48112(14) 0.32492(5) 0.86507(6) 0.0120(3) Uani 1 1 d .
O1 O -0.3419(4) -0.00755(11) 0.64240(17) 0.0174(5) Uani 1 1 d .
O2 O 0.1959(4) 0.03487(11) 0.62311(16) 0.0174(5) Uani 1 1 d .
O3 O 0.1913(4) 0.33029(12) 0.88641(17) 0.0189(5) Uani 1 1 d .
O4 O -0.1171(5) -0.10676(11) 0.85477(17) 0.0179(5) Uani 1 1 d .
O5 O 0.1248(5) 0.22292(11) 1.06151(18) 0.0200(5) Uani 1 1 d .
O6 O 0.5000 0.09290(18) 0.7500 0.0146(8) Uani 1 2 d S
O7 O 0.5755(5) 0.10671(12) 0.55685(17) 0.0200(5) Uani 1 1 d .
O8 O 0.5000 0.2879(2) 0.7500 0.0186(8) Uani 1 2 d S
Li1 Li -0.0335(11) 0.3002(3) 0.9989(5) 0.0181(12) Uani 1 1 d .
Li2 Li -0.0224(11) 0.4093(3) 0.8992(6) 0.0198(13) Uani 1 1 d .
Li3 Li 0.0000 0.0000 0.5000 0.135(12) Uani 1 2 d SU

loop_
_atom_site_aniso_label
_atom_site_aniso_U_11
_atom_site_aniso_U_22
_atom_site_aniso_U_33
_atom_site_aniso_U_23
_atom_site_aniso_U_13
_atom_site_aniso_U_12
Cs 0.0198(3) 0.0206(3) 0.0794(4) 0.000 -0.00035(14) 0.000
Mn 0.0135(4) 0.0116(4) 0.0145(4) 0.000 0.0013(2) 0.000
P1 0.0128(4) 0.0104(5) 0.0104(4) 0.0004(3) -0.0004(2) -0.0008(2)
P2 0.0129(5) 0.0103(4) 0.0127(4) 0.0021(3) -0.0003(2) -0.0005(3)
O1 0.0174(11) 0.0135(11) 0.0213(11) -0.0028(8) -0.0028(9) 0.0027(9)
O2 0.0143(11) 0.0215(12) 0.0165(10) 0.0001(8) -0.0040(8) -0.0042(9)
O3 0.0151(11) 0.0205(11) 0.0213(11) 0.0027(9) 0.0032(9) 0.0007(9)
O4 0.0174(12) 0.0147(11) 0.0216(10) 0.0047(8) 0.0057(9) 0.0046(9)
O5 0.0186(12) 0.0183(11) 0.0232(12) 0.0074(8) 0.0057(9) 0.0014(9)
O6 0.023(2) 0.0098(16) 0.0113(15) 0.000 -0.0010(10) 0.000
O7 0.0239(12) 0.0207(12) 0.0152(11) 0.0046(9) 0.0007(10) -0.0055(10)
O8 0.027(2) 0.0121(17) 0.0167(16) 0.000 0.0050(11) 0.000
Li1 0.021(3) 0.015(3) 0.018(3) 0.005(2) 0.002(2) -0.001(2)
Li2 0.018(3) 0.014(3) 0.028(3) 0.001(2) -0.002(2) 0.0001(19)
Li3 0.135(12) 0.135(12) 0.135(12) -0.0002(10) -0.0002(10) -0.0003(10)

loop_
_atom_type_symbol
_atom_type_description
_atom_type_scat_dispersion_real
_atom_type_scat_dispersion_imag
_atom_type_scat_source
Li Li -0.0003 0.0001 'International Tables Vol C Tables 4.2.6.8 and 6.1.1.4'
O O 0.0106 0.0060 'International Tables Vol C Tables 4.2.6.8 and 6.1.1.4'
P P 0.1023 0.0942 'International Tables Vol C Tables 4.2.6.8 and 6.1.1.4'
Mn Mn 0.3368 0.7283 'International Tables Vol C Tables 4.2.6.8 and 6.1.1.4'
Cs Cs -0.3680 2.1192 'International Tables Vol C Tables 4.2.6.8 and 6.1.1.4'

loop_
_geom_angle_atom_site_label_1
_geom_angle_atom_site_label_2
_geom_angle_atom_site_label_3
_geom_angle
_geom_angle_site_symmetry_1
_geom_angle_site_symmetry_3
O8 Cs O8 107.53(12) . 1_455
O8 Cs O6 178.48(6) . 1_455
O8 Cs O6 73.99(9) 1_455 1_455
O8 Cs O6 73.99(9) . .
O8 Cs O6 178.48(6) 1_455 .
O6 Cs O6 104.49(10) 1_455 .
O8 Cs O3 44.53(5) . .
O8 Cs O3 75.97(6) 1_455 .
O6 Cs O3 136.50(5) 1_455 .
O6 Cs O3 105.32(6) . .
O8 Cs O3 75.97(6) . 3_556
O8 Cs O3 44.53(5) 1_455 3_556
O6 Cs O3 105.32(6) 1_455 3_556
O6 Cs O3 136.50(5) . 3_556
O3 Cs O3 72.18(8) . 3_556
O8 Cs O5 43.28(4) . 2_554
O8 Cs O5 99.39(6) 1_455 2_554
O6 Cs O5 136.83(4) 1_455 2_554
O6 Cs O5 81.71(5) . 2_554
O3 Cs O5 78.60(5) . 2_554
O3 Cs O5 54.94(5) 3_556 2_554
O8 Cs O5 99.39(6) . 4_457
O8 Cs O5 43.28(4) 1_455 4_457
O6 Cs O5 81.71(5) 1_455 4_457
O6 Cs O5 136.83(4) . 4_457
O3 Cs O5 54.94(5) . 4_457
O3 Cs O5 78.60(5) 3_556 4_457
O5 Cs O5 122.92(7) 2_554 4_457
O8 Cs O2 106.55(6) . .
O8 Cs O2 136.68(6) 1_455 .
O6 Cs O2 72.09(6) 1_455 .
O6 Cs O2 42.16(5) . .
O3 Cs O2 146.71(5) . .
O3 Cs O2 123.25(5) 3_556 .
O5 Cs O2 87.64(5) 2_554 .
O5 Cs O2 149.26(5) 4_457 .
O8 Cs O2 136.68(6) . 3_556
O8 Cs O2 106.55(6) 1_455 3_556
O6 Cs O2 42.16(5) 1_455 3_556
O6 Cs O2 72.09(6) . 3_556
O3 Cs O2 123.25(5) . 3_556
O3 Cs O2 146.71(5) 3_556 3_556
O5 Cs O2 149.26(5) 2_554 3_556
O5 Cs O2 87.64(5) 4_457 3_556
O2 Cs O2 62.17(7) . 3_556
O8 Cs O7 138.61(4) . 1_455
O8 Cs O7 78.37(6) 1_455 1_455
O6 Cs O7 41.35(4) 1_455 1_455
O6 Cs O7 100.51(6) . 1_455
O3 Cs O7 152.28(6) . 1_455
O3 Cs O7 82.23(5) 3_556 1_455
O5 Cs O7 95.54(5) 2_554 1_455
O5 Cs O7 110.31(6) 4_457 1_455
O2 Cs O7 58.36(5) . 1_455
O2 Cs O7 74.31(5) 3_556 1_455
O8 Cs O7 78.37(6) . 3_656
O8 Cs O7 138.61(4) 1_455 3_656
O6 Cs O7 100.51(6) 1_455 3_656
O6 Cs O7 41.35(4) . 3_656
O3 Cs O7 82.23(5) . 3_656
O3 Cs O7 152.28(6) 3_556 3_656
O5 Cs O7 110.31(6) 2_554 3_656
O5 Cs O7 95.54(5) 4_457 3_656
O2 Cs O7 74.31(5) . 3_656
O2 Cs O7 58.36(5) 3_556 3_656
O7 Cs O7 124.70(8) 1_455 3_656
O4 Mn O4 83.96(12) 3_556 .
O4 Mn O2 163.19(9) 3_556 3_556
O4 Mn O2 80.56(8) . 3_556
O4 Mn O2 80.56(8) 3_556 .
O4 Mn O2 163.19(9) . .
O2 Mn O2 115.51(12) 3_556 .
O4 Mn O1 105.60(9) 3_556 3_556
O4 Mn O1 87.94(8) . 3_556
O2 Mn O1 80.44(8) 3_556 3_556
O2 Mn O1 89.93(8) . 3_556
O4 Mn O1 87.94(8) 3_556 .
O4 Mn O1 105.60(9) . .
O2 Mn O1 89.93(8) 3_556 .
O2 Mn O1 80.44(8) . .
O1 Mn O1 161.96(12) 3_556 .
O4 Mn Li3 135.90(7) 3_556 3_556
O4 Mn Li3 61.00(6) . 3_556
O2 Mn Li3 37.69(5) 3_556 3_556
O2 Mn Li3 128.59(6) . 3_556
O1 Mn Li3 51.54(6) 3_556 3_556
O1 Mn Li3 124.94(6) . 3_556
O4 Mn Li3 61.00(6) 3_556 .
O4 Mn Li3 135.90(7) . .
O2 Mn Li3 128.59(6) 3_556 .
O2 Mn Li3 37.69(5) . .
O1 Mn Li3 124.94(6) 3_556 .
O1 Mn Li3 51.54(6) . .
Li3 Mn Li3 161.94(3) 3_556 .
O4 Mn Li2 33.68(12) 3_556 6_657
O4 Mn Li2 104.88(13) . 6_657
O2 Mn Li2 159.67(12) 3_556 6_657
O2 Mn Li2 58.35(12) . 6_657
O1 Mn Li2 80.20(13) 3_556 6_657
O1 Mn Li2 106.95(13) . 6_657
Li3 Mn Li2 128.01(12) 3_556 6_657
Li3 Mn Li2 60.38(12) . 6_657
O4 Mn Li2 104.88(13) 3_556 8
O4 Mn Li2 33.68(12) . 8
O2 Mn Li2 58.35(12) 3_556 8
O2 Mn Li2 159.67(12) . 8
O1 Mn Li2 106.95(13) 3_556 8
O1 Mn Li2 80.20(13) . 8
Li3 Mn Li2 60.38(12) 3_556 8
Li3 Mn Li2 128.01(12) . 8
Li2 Mn Li2 134.5(2) 6_657 8
O4 Mn Cs 138.02(6) 3_556 .
O4 Mn Cs 138.02(6) . .
O2 Mn Cs 57.75(6) 3_556 .
O2 Mn Cs 57.75(6) . .
O1 Mn Cs 80.98(6) 3_556 .
O1 Mn Cs 80.98(6) . .
Li3 Mn Cs 80.968(13) 3_556 .
Li3 Mn Cs 80.968(13) . .
Li2 Mn Cs 112.77(10) 6_657 .
Li2 Mn Cs 112.77(10) 8 .
O7 P1 O2 114.49(14) . .
O7 P1 O1 113.76(14) . 1_655
O2 P1 O1 111.04(13) . 1_655
O7 P1 O6 104.66(15) . .
O2 P1 O6 105.18(9) . .
O1 P1 O6 106.80(13) 1_655 .
O7 P1 Li2 125.33(17) . 6_657
O2 P1 Li2 73.68(14) . 6_657
O1 P1 Li2 38.29(14) 1_655 6_657
O6 P1 Li2 126.03(18) . 6_657
O7 P1 Li2 35.07(14) . 2_554
O2 P1 Li2 91.45(14) . 2_554
O1 P1 Li2 101.73(14) 1_655 2_554
O6 P1 Li2 138.61(16) . 2_554
Li2 P1 Li2 94.79(17) 6_657 2_554
O7 P1 Cs 88.14(11) . .
O2 P1 Cs 67.48(9) . .
O1 P1 Cs 154.59(9) 1_655 .
O6 P1 Cs 52.61(7) . .
Li2 P1 Cs 137.04(12) 6_657 .
Li2 P1 Cs 103.67(11) 2_554 .
O7 P1 Cs 64.54(10) . 1_655
O2 P1 Cs 146.66(9) . 1_655
O1 P1 Cs 98.06(9) 1_655 1_655
O6 P1 Cs 48.79(7) . 1_655
Li2 P1 Cs 136.28(12) 6_657 1_655
Li2 P1 Cs 98.41(11) 2_554 1_655
Cs P1 Cs 79.24(2) . 1_655
O3 P2 O5 114.34(14) . 4_557
O3 P2 O4 113.62(14) . 8_665
O5 P2 O4 112.58(13) 4_557 8_665
O3 P2 O8 104.39(10) . .
O5 P2 O8 103.55(15) 4_557 .
O4 P2 O8 107.20(15) 8_665 .
O3 P2 Li1 86.11(15) . 4_557
O5 P2 Li1 31.86(15) 4_557 4_557
O4 P2 Li1 141.98(15) 8_665 4_557
O8 P2 Li1 97.97(18) . 4_557
O3 P2 Li1 135.58(14) . 1_655
O5 P2 Li1 33.29(14) 4_557 1_655
O4 P2 Li1 79.46(14) 8_665 1_655
O8 P2 Li1 111.90(13) . 1_655
Li1 P2 Li1 64.70(13) 4_557 1_655
O3 P2 Li2 138.54(15) . 1_655
O5 P2 Li2 81.49(15) 4_557 1_655
O4 P2 Li2 32.11(14) 8_665 1_655
O8 P2 Li2 108.67(14) . 1_655
Li1 P2 Li2 112.80(17) 4_557 1_655
Li1 P2 Li2 48.23(16) 1_655 1_655
O3 P2 Li2 28.54(14) . .
O5 P2 Li2 130.96(16) 4_557 .
O4 P2 Li2 85.09(15) 8_665 .
O8 P2 Li2 114.52(14) . .
Li1 P2 Li2 110.05(17) 4_557 .
Li1 P2 Li2 133.52(17) 1_655 .
Li2 P2 Li2 112.11(19) 1_655 .
O3 P2 Cs 59.28(9) . .
O5 P2 Cs 96.71(10) 4_557 .
O4 P2 Cs 148.83(9) 8_665 .
O8 P2 Cs 53.18(7) . .
Li1 P2 Cs 69.11(11) 4_557 .
Li1 P2 Cs 128.25(11) 1_655 .
Li2 P2 Cs 161.03(12) 1_655 .
Li2 P2 Cs 83.42(11) . .
O3 P2 Cs 139.74(10) . 1_655
O5 P2 Cs 59.38(10) 4_557 1_655
O4 P2 Cs 104.12(10) 8_665 1_655
O8 P2 Cs 48.96(7) . 1_655
Li1 P2 Cs 71.73(12) 4_557 1_655
Li1 P2 Cs 63.46(11) 1_655 1_655
Li2 P2 Cs 81.67(11) 1_655 1_655
Li2 P2 Cs 162.64(12) . 1_655
Cs P2 Cs 81.22(2) . 1_655
P1 O1 Li2 112.7(2) 1_455 6_557
P1 O1 Mn 128.28(13) 1_455 .
Li2 O1 Mn 113.5(2) 6_557 .
P1 O1 Li3 108.65(12) 1_455 .
Li2 O1 Li3 100.8(2) 6_557 .
Mn O1 Li3 84.10(8) . .
P1 O2 Li3 131.24(14) . .
P1 O2 Mn 119.85(12) . .
Li3 O2 Mn 98.53(9) . .
P1 O2 Cs 89.79(9) . .
Li3 O2 Cs 120.27(9) . .
Mn O2 Cs 91.16(7) . .
P2 O3 Li2 129.3(2) . .
P2 O3 Li1 134.2(2) . .
Li2 O3 Li1 81.3(3) . .
P2 O3 Cs 97.96(11) . .
Li2 O3 Cs 122.4(2) . .
Li1 O3 Cs 87.3(2) . .
P2 O4 Li2 123.4(2) 8_655 8
P2 O4 Mn 125.74(13) 8_655 .
Li2 O4 Mn 108.4(2) 8 .
P2 O5 Li1 123.3(2) 4_457 .
P2 O5 Li1 121.7(2) 4_457 4_557
Li1 O5 Li1 114.0(2) . 4_557
P2 O5 Cs 98.62(11) 4_457 2
Li1 O5 Cs 97.7(2) . 2
Li1 O5 Cs 83.33(19) 4_557 2
P1 O6 P1 125.2(2) . 3_656
P1 O6 Cs 108.96(5) . 1_655
P1 O6 Cs 103.82(5) 3_656 1_655
P1 O6 Cs 103.82(5) . .
P1 O6 Cs 108.96(5) 3_656 .
Cs O6 Cs 104.49(10) 1_655 .
P1 O7 Li1 146.9(2) . 2_554
P1 O7 Li2 119.8(2) . 2_554
Li1 O7 Li2 76.8(2) 2_554 2_554
P1 O7 Cs 93.88(10) . 1_655
Li1 O7 Cs 82.91(18) 2_554 1_655
Li2 O7 Cs 142.93(19) 2_554 1_655
P2 O8 P2 126.5(3) . 3_656
P2 O8 Cs 102.59(5) . .
P2 O8 Cs 108.29(5) 3_656 .
P2 O8 Cs 108.29(5) . 1_655
P2 O8 Cs 102.59(5) 3_656 1_655
Cs O8 Cs 107.53(12) . 1_655
O5 Li1 O3 107.5(3) . .
O5 Li1 O5 110.7(3) . 4_457
O3 Li1 O5 108.7(3) . 4_457
O5 Li1 O7 129.6(3) . 2
O3 Li1 O7 92.8(3) . 2
O5 Li1 O7 105.1(3) 4_457 2
O5 Li1 Li2 153.3(3) . .
O3 Li1 Li2 49.2(2) . .
O5 Li1 Li2 91.5(3) 4_457 .
O7 Li1 Li2 52.3(2) 2 .
O5 Li1 P2 24.86(11) . 4_457
O3 Li1 P2 131.3(3) . 4_457
O5 Li1 P2 93.0(2) 4_457 4_457
O7 Li1 P2 123.7(3) 2 4_457
Li2 Li1 P2 174.8(3) . 4_457
O5 Li1 P2 135.0(3) . 1_455
O3 Li1 P2 91.7(2) . 1_455
O5 Li1 P2 25.06(10) 4_457 1_455
O7 Li1 P2 88.1(2) 2 1_455
Li2 Li1 P2 66.46(19) . 1_455
P2 Li1 P2 117.90(19) 4_457 1_455
O5 Li1 Li1 80.8(3) . 4_457
O3 Li1 Li1 132.0(4) . 4_457
O5 Li1 Li1 32.43(8) 4_457 4_457
O7 Li1 Li1 118.6(2) 2 4_457
Li2 Li1 Li1 123.5(3) . 4_457
P2 Li1 Li1 60.7(2) 4_457 4_457
P2 Li1 Li1 57.17(11) 1_455 4_457
O5 Li1 Li1 33.60(18) . 4_557
O3 Li1 Li1 73.90(18) . 4_557
O5 Li1 Li1 124.4(3) 4_457 4_557
O7 Li1 Li1 130.4(3) 2 4_557
Li2 Li1 Li1 121.0(3) . 4_557
P2 Li1 Li1 58.1(2) 4_457 4_557
P2 Li1 Li1 138.5(3) 1_455 4_557
Li1 Li1 Li1 104.4(3) 4_457 4_557
O5 Li1 Cs 82.8(2) . .
O3 Li1 Cs 62.30(17) . .
O5 Li1 Cs 65.71(17) 4_457 .
O7 Li1 Cs 145.6(2) 2 .
Li2 Li1 Cs 93.8(2) . .
P2 Li1 Cs 90.59(14) 4_457 .
P2 Li1 Cs 70.61(12) 1_455 .
Li1 Li1 Cs 72.5(2) 4_457 .
Li1 Li1 Cs 68.2(2) 4_557 .
O5 Li1 Cs 87.3(2) . 2_455
O3 Li1 Cs 159.9(3) . 2_455
O5 Li1 Cs 77.32(18) 4_457 2_455
O7 Li1 Cs 67.17(17) 2 2_455
Li2 Li1 Cs 112.7(2) . 2_455
P2 Li1 Cs 65.71(11) 4_457 2_455
P2 Li1 Cs 86.84(14) 1_455 2_455
Li1 Li1 Cs 62.49(16) 4_457 2_455
Li1 Li1 Cs 119.3(3) 4_557 2_455
Cs Li1 Cs 134.93(16) . 2_455
O5 Li1 Cs 55.49(17) . 2
O3 Li1 Cs 99.0(2) . 2
O5 Li1 Cs 152.1(2) 4_457 2
O7 Li1 Cs 76.36(19) 2 2
Li2 Li1 Cs 109.8(2) . 2
P2 Li1 Cs 65.13(11) 4_457 2
P2 Li1 Cs 161.38(19) 1_455 2
Li1 Li1 Cs 122.0(3) 4_457 2
Li1 Li1 Cs 59.81(16) 4_557 2
Cs Li1 Cs 127.91(15) . 2
Cs Li1 Cs 77.82(11) 2_455 2
O3 Li2 O4 112.5(3) . 8_565
O3 Li2 O1 113.2(3) . 6_667
O4 Li2 O1 120.3(3) 8_565 6_667
O3 Li2 O7 91.8(3) . 2
O4 Li2 O7 97.4(3) 8_565 2
O1 Li2 O7 117.1(3) 6_667 2
O3 Li2 Li1 49.5(2) . .
O4 Li2 Li1 89.0(3) 8_565 .
O1 Li2 Li1 150.6(3) 6_667 .
O7 Li2 Li1 51.0(2) 2 .
O3 Li2 P1 142.1(3) . 6_567
O4 Li2 P1 97.2(2) 8_565 6_567
O1 Li2 P1 28.97(11) 6_667 6_567
O7 Li2 P1 107.5(3) 2 6_567
Li1 Li2 P1 158.4(3) . 6_567
O3 Li2 P1 103.4(3) . 2
O4 Li2 P1 112.2(3) 8_565 2
O1 Li2 P1 92.0(2) 6_667 2
O7 Li2 P1 25.14(12) 2 2
Li1 Li2 P1 73.3(2) . 2
P1 Li2 P1 85.21(17) 6_567 2
O3 Li2 P2 91.0(2) . 1_455
O4 Li2 P2 24.52(11) 8_565 1_455
O1 Li2 P2 144.1(3) 6_667 1_455
O7 Li2 P2 86.6(2) 2 1_455
Li1 Li2 P2 65.31(19) . 1_455
P1 Li2 P2 121.58(19) 6_567 1_455
P1 Li2 P2 108.4(2) 2 1_455
O3 Li2 P2 22.16(11) . .
O4 Li2 P2 131.2(3) 8_565 .
O1 Li2 P2 91.3(2) 6_667 .
O7 Li2 P2 99.4(2) 2 .
Li1 Li2 P2 67.90(19) . .
P1 Li2 P2 120.3(2) 6_567 .
P1 Li2 P2 101.75(18) 2 .
P2 Li2 P2 112.11(19) 1_455 .
O3 Li2 Li3 154.6(3) . 2_455
O4 Li2 Li3 59.80(16) 8_565 2_455
O1 Li2 Li3 89.7(2) 6_667 2_455
O7 Li2 Li3 66.88(19) 2 2_455
Li1 Li2 Li3 105.1(3) . 2_455
P1 Li2 Li3 61.62(11) 6_567 2_455
P1 Li2 Li3 63.16(13) 2 2_455
P2 Li2 Li3 74.65(12) 1_455 2_455
P2 Li2 Li3 164.9(2) . 2_455
O3 Li2 Mn 133.4(3) . 6_567
O4 Li2 Mn 37.96(13) 8_565 6_567
O1 Li2 Mn 82.5(2) 6_667 6_567
O7 Li2 Mn 120.8(2) 2 6_567
Li1 Li2 Mn 126.9(2) . 6_567
P1 Li2 Mn 62.60(11) 6_567 6_567
P1 Li2 Mn 120.32(18) 2 6_567
P2 Li2 Mn 61.74(11) 1_455 6_567
P2 Li2 Mn 137.6(2) . 6_567
Li3 Li2 Mn 57.47(9) 2_455 6_567
O3 Li2 Li3 90.7(2) . 2
O4 Li2 Li3 156.7(3) 8_565 2
O1 Li2 Li3 45.42(14) 6_667 2
O7 Li2 Li3 79.9(2) 2 2
Li1 Li2 Li3 106.3(2) . 2
P1 Li2 Li3 62.31(11) 6_567 2
P1 Li2 Li3 58.20(11) 2 2
P2 Li2 Li3 166.5(2) 1_455 2
P2 Li2 Li3 71.80(12) . 2
Li3 Li2 Li3 98.61(16) 2_455 2
Mn Li2 Li3 124.76(18) 6_567 2
O2 Li3 O2 180.0 . 5_556
O2 Li3 O1 100.76(8) . 5_556
O2 Li3 O1 79.24(8) 5_556 5_556
O2 Li3 O1 79.24(8) . .
O2 Li3 O1 100.76(8) 5_556 .
O1 Li3 O1 180.0 5_556 .
O2 Li3 Mn 136.22(6) . 5_556
O2 Li3 Mn 43.78(6) 5_556 5_556
O1 Li3 Mn 44.35(5) 5_556 5_556
O1 Li3 Mn 135.65(5) . 5_556
O2 Li3 Mn 43.78(6) . .
O2 Li3 Mn 136.22(6) 5_556 .
O1 Li3 Mn 135.65(5) 5_556 .
O1 Li3 Mn 44.35(5) . .
Mn Li3 Mn 180.0 5_556 .
O2 Li3 Li2 60.59(13) . 6_657
O2 Li3 Li2 119.41(13) 5_556 6_657
O1 Li3 Li2 77.89(13) 5_556 6_657
O1 Li3 Li2 102.11(13) . 6_657
Mn Li3 Li2 117.85(12) 5_556 6_657
Mn Li3 Li2 62.15(12) . 6_657
O2 Li3 Li2 119.41(13) . 2_454
O2 Li3 Li2 60.59(13) 5_556 2_454
O1 Li3 Li2 102.11(13) 5_556 2_454
O1 Li3 Li2 77.89(13) . 2_454
Mn Li3 Li2 62.15(12) 5_556 2_454
Mn Li3 Li2 117.85(12) . 2_454
Li2 Li3 Li2 180.0(2) 6_657 2_454
O2 Li3 Li2 73.40(13) . 2_554
O2 Li3 Li2 106.60(13) 5_556 2_554
O1 Li3 Li2 33.76(12) 5_556 2_554
O1 Li3 Li2 146.24(12) . 2_554
Mn Li3 Li2 63.66(12) 5_556 2_554
Mn Li3 Li2 116.34(12) . 2_554
Li2 Li3 Li2 81.39(17) 6_657 2_554
Li2 Li3 Li2 98.61(17) 2_454 2_554
O2 Li3 Li2 106.60(13) . 6_557
O2 Li3 Li2 73.40(13) 5_556 6_557
O1 Li3 Li2 146.24(12) 5_556 6_557
O1 Li3 Li2 33.76(12) . 6_557
Mn Li3 Li2 116.34(12) 5_556 6_557
Mn Li3 Li2 63.66(12) . 6_557
Li2 Li3 Li2 98.61(17) 6_657 6_557
Li2 Li3 Li2 81.39(17) 2_454 6_557
Li2 Li3 Li2 180.0(2) 2_554 6_557

loop_
_geom_bond_atom_site_label_1
_geom_bond_atom_site_label_2
_geom_bond_distance
_geom_bond_site_symmetry_2
Cs O8 3.163(2) .
Cs O8 3.163(2) 1_455
Cs O6 3.227(2) 1_455
Cs O6 3.227(2) .
Cs O3 3.347(2) .
Cs O3 3.347(2) 3_556
Cs O5 3.465(2) 2_554
Cs O5 3.465(2) 4_457
Cs O2 3.643(2) .
Cs O2 3.643(2) 3_556
Cs O7 3.671(2) 1_455
Cs O7 3.671(2) 3_656
Mn O4 2.160(2) 3_556
Mn O4 2.160(2) .
Mn O2 2.224(2) 3_556
Mn O2 2.224(2) .
Mn O1 2.234(2) 3_556
Mn O1 2.234(2) .
Mn Li3 3.1786(6) 3_556
Mn Li3 3.1786(6) .
Mn Li2 3.333(6) 6_657
Mn Li2 3.333(6) 8
P1 O7 1.496(2) .
P1 O2 1.524(2) .
P1 O1 1.526(2) 1_655
P1 O6 1.6239(18) .
P1 Li2 2.906(6) 6_657
P1 Li2 3.055(7) 2_554
P1 Cs 4.0565(10) 1_655
P2 O3 1.506(2) .
P2 O5 1.509(2) 4_557
P2 O4 1.521(2) 8_665
P2 O8 1.621(2) .
P2 Li1 3.001(6) 4_557
P2 Li1 3.033(6) 1_655
P2 Li2 3.060(6) 1_655
P2 Li2 3.090(6) .
P2 Cs 3.9814(10) 1_655
O1 P1 1.526(2) 1_455
O1 Li2 1.952(6) 6_557
O1 Li3 2.502(2) .
O2 Li3 1.965(2) .
O3 Li2 1.908(6) .
O3 Li1 1.915(6) .
O4 P2 1.521(2) 8_655
O4 Li2 1.948(6) 8
O5 P2 1.509(2) 4_457
O5 Li1 1.895(6) .
O5 Li1 1.955(7) 4_557
O5 Cs 3.465(2) 2
O6 P1 1.6239(18) 3_656
O6 Cs 3.227(2) 1_655
O7 Li1 1.986(6) 2_554
O7 Li2 2.023(7) 2_554
O7 Cs 3.671(2) 1_655
O8 P2 1.621(2) 3_656
O8 Cs 3.163(2) 1_655
Li1 O5 1.955(7) 4_457
Li1 O7 1.986(6) 2
Li1 Li2 2.490(8) .
Li1 P2 3.001(6) 4_457
Li1 P2 3.033(6) 1_455
Li1 Li1 3.229(7) 4_457
Li1 Li1 3.229(7) 4_557
Li1 Cs 3.952(6) 2_455
Li1 Cs 4.167(6) 2
Li2 O4 1.948(6) 8_565
Li2 O1 1.952(6) 6_667
Li2 O7 2.023(7) 2
Li2 P1 2.906(6) 6_567
Li2 P1 3.055(7) 2
Li2 P2 3.060(6) 1_455
Li2 Li3 3.277(6) 2_455
Li2 Mn 3.333(6) 6_567
Li2 Li3 3.451(6) 2
Li3 O2 1.965(2) 5_556
Li3 O1 2.502(2) 5_556
Li3 Mn 3.1786(6) 5_556
Li3 Li2 3.277(6) 6_657
Li3 Li2 3.277(6) 2_454
Li3 Li2 3.451(6) 2_554
Li3 Li2 3.451(6) 6_557
